data_4318199
loop_
_publ_author_name
'Mohammed Fettouhi'
'Bassam El Ali'
'Abdel Moneim El-Ghanam'
'St\'ephane Golhen'
'Lahc\`ene Ouahab'
'Nathalie Daro'
'Jean-Pascal Sutter'

_publ_contact_author_address
;
LCSIM - UMR 6511 CNRS Universite de Rennes 1
Batiment 10B
Avenue du General Leclerc
35042 Rennes cedex
France
;
_publ_contact_author_email Ouahab@univ-rennes1.fr
_publ_contact_author_name 'Dr OUAHAB Lahcene'
_publ_section_title
;
 Temperature Dependence of the Crystal Lattice Organization of
 Coordination Compounds Involving Nitronyl Nitroxide Radicals: A Magnetic
 and Structural Investigation
;
_journal_name_full 'Inorganic Chemistry'
_journal_page_first 3705
_journal_page_last 3712
_journal_paper_doi 10.1021/ic020021p
_journal_volume 41
_journal_year 2002
_chemical_formula_sum 'C50 H64 Cd N14 O4 S2'
_chemical_formula_weight 1101.67
_chemical_name_systematic
;
  ?
;
_space_group_IT_number 2
_symmetry_cell_setting triclinic
_symmetry_space_group_name_Hall '-P 1'
_symmetry_space_group_name_H-M 'P -1'
_atom_sites_solution_hydrogens geom
_atom_sites_solution_primary direct
_atom_sites_solution_secondary difmap
_audit_creation_method SHELXL-97
_cell_angle_alpha 91.3115(13)
_cell_angle_beta 99.581(9)
_cell_angle_gamma 97.721(19)
_cell_formula_units_Z 1
_cell_length_a 7.3016(12)
_cell_length_b 13.744(3)
_cell_length_c 14.2278(12)
_cell_measurement_reflns_used 25
_cell_measurement_temperature 293(2)
_cell_measurement_theta_max 10.596
_cell_measurement_theta_min 4.494
_cell_volume 1393.6(4)
_computing_cell_refinement MolEN
_computing_data_collection 'Enraf Nonius CAD4'
_computing_data_reduction MolEN
_computing_structure_refinement 'SHELXL-97 (Sheldrick, 1997)'
_computing_structure_solution 'SHELXS-97 (Sheldrick, 1990)'
_diffrn_ambient_temperature 293(2)
_diffrn_measured_fraction_theta_full 1.000
_diffrn_measured_fraction_theta_max 1.000
_diffrn_measurement_device_type 'Enraf Nonius CAD4'
_diffrn_measurement_method \q-2\q
_diffrn_radiation_monochromator graphite
_diffrn_radiation_source 'fine-focus sealed tube'
_diffrn_radiation_type MoK\a
_diffrn_radiation_wavelength 0.71073
_diffrn_reflns_av_R_equivalents 0.0218
_diffrn_reflns_av_sigmaI/netI 0.0489
_diffrn_reflns_limit_h_max 8
_diffrn_reflns_limit_h_min 0
_diffrn_reflns_limit_k_max 16
_diffrn_reflns_limit_k_min -16
_diffrn_reflns_limit_l_max 17
_diffrn_reflns_limit_l_min -17
_diffrn_reflns_number 5888
_diffrn_reflns_theta_full 25.97
_diffrn_reflns_theta_max 25.97
_diffrn_reflns_theta_min 1.45
_diffrn_standards_interval_count 250
_diffrn_standards_interval_time 60
_diffrn_standards_number 3
_exptl_absorpt_coefficient_mu 0.521
_exptl_absorpt_correction_T_max 0.999779
_exptl_absorpt_correction_T_min 0.923326
_exptl_absorpt_correction_type \y-scan
_exptl_crystal_density_diffrn 1.317
_exptl_crystal_density_method 'not measured'
_exptl_crystal_F_000 578
_refine_diff_density_max 2.115
_refine_diff_density_min -0.813
_refine_diff_density_rms 0.102
_refine_ls_extinction_method none
_refine_ls_goodness_of_fit_ref 1.061
_refine_ls_hydrogen_treatment mixed
_refine_ls_matrix_type full
_refine_ls_number_parameters 322
_refine_ls_number_reflns 5432
_refine_ls_number_restraints 0
_refine_ls_restrained_S_all 1.061
_refine_ls_R_factor_all 0.0856
_refine_ls_R_factor_gt 0.0601
_refine_ls_shift/su_max 0.004
_refine_ls_shift/su_mean 0.000
_refine_ls_structure_factor_coef Fsqd
_refine_ls_weighting_details 'w=1/[\s^2^(Fo^2^)+(0.1099P)^2^+1.4319P] where P=(Fo^2^+2Fc^2^)/3'
_refine_ls_weighting_scheme calc
_refine_ls_wR_factor_gt 0.1626
_refine_ls_wR_factor_ref 0.1781
_reflns_number_gt 4505
_reflns_number_total 5432
_reflns_threshold_expression >2sigma(I)
_cod_data_source_file ic020021p_2.cif
_cod_data_source_block A
_cod_depositor_comments
;
The following automatic conversions were performed:

'_symmetry_cell_setting' value 'Triclinic' changed to 'triclinic'
according to the built-in table from CIF Core dictionary named
'cif_core.dic' version 2.4.1 from 2010-06-29.

Automatic conversion script
Id: cif_fix_values 1646 2011-03-28 12:23:43Z adriana 

The following automatic conversions were performed:

'_refine_ls_weighting_scheme' value 'calc
w=1/[\s^2^(Fo^2^)+(0.1099P)^2^+1.4319P] where P=(Fo^2^+2Fc^2^)/3' was
changed to 'calc'. New tag '_refine_ls_weighting_details' was
created. The value of the new tag was set to
'w=1/[\s^2^(Fo^2^)+(0.1099P)^2^+1.4319P] where P=(Fo^2^+2Fc^2^)/3'.

Automatic conversion script
Id: cif_fix_values 3143 2015-03-26 13:38:13Z robertas 
;
_cod_database_code 4318199

loop_
_symmetry_equiv_pos_as_xyz
'x, y, z'
'-x, -y, -z'

loop_
_atom_site_label
_atom_site_type_symbol
_atom_site_fract_x
_atom_site_fract_y
_atom_site_fract_z
_atom_site_U_iso_or_equiv
_atom_site_adp_type
_atom_site_occupancy
_atom_site_calc_flag
_atom_site_refinement_flags
_atom_site_disorder_assembly
_atom_site_disorder_group
Cd1 Cd 0.0000 0.0000 0.0000 0.03421(18) Uani 1 d S . .
N1 N 0.1110(5) -0.1508(3) 0.0438(3) 0.0421(9) Uani 1 d . . .
N2 N 0.5028(6) -0.4320(3) 0.1359(3) 0.0501(10) Uani 1 d . . .
N3 N 0.2452(7) -0.4666(3) 0.2000(4) 0.0567(12) Uani 1 d . . .
O1 O 0.6172(6) -0.3895(3) 0.0859(4) 0.0756(13) Uani 1 d . . .
C1 C 0.0032(7) -0.2283(4) 0.0675(5) 0.0550(14) Uani 1 d . . .
H1 H -0.1248 -0.2257 0.0620 0.066 Uiso 1 calc R . .
C2 C 0.0704(7) -0.3125(4) 0.0998(5) 0.0548(14) Uani 1 d . . .
H2 H -0.0113 -0.3652 0.1153 0.066 Uiso 1 calc R . .
C3 C 0.2582(7) -0.3183(3) 0.1088(4) 0.0403(10) Uani 1 d . . .
C4 C 0.3713(8) -0.2375(4) 0.0840(5) 0.0617(16) Uani 1 d . . .
H4 H 0.4996 -0.2381 0.0880 0.074 Uiso 1 calc R . .
C5 C 0.2917(8) -0.1568(4) 0.0534(5) 0.0605(16) Uani 1 d . . .
H5 H 0.3703 -0.1026 0.0383 0.073 Uiso 1 calc R . .
C6 C 0.3323(7) -0.4057(3) 0.1479(4) 0.0443(11) Uani 1 d . . .
C7 C 0.5511(9) -0.5112(4) 0.2005(4) 0.0574(14) Uani 1 d . . .
C8 C 0.3523(9) -0.5515(4) 0.2191(4) 0.0585(14) Uani 1 d . . .
C9 C 0.6835(12) -0.4603(6) 0.2864(6) 0.088(2) Uani 1 d . . .
H9A H 0.8027 -0.4378 0.2686 0.132 Uiso 1 calc R . .
H9B H 0.7000 -0.5057 0.3364 0.132 Uiso 1 calc R . .
H9C H 0.6316 -0.4052 0.3086 0.132 Uiso 1 calc R . .
C10 C 0.6504(11) -0.5832(5) 0.1516(6) 0.082(2) Uani 1 d . . .
H10A H 0.5665 -0.6150 0.0971 0.123 Uiso 1 calc R . .
H10B H 0.6886 -0.6316 0.1955 0.123 Uiso 1 calc R . .
H10C H 0.7589 -0.5482 0.1313 0.123 Uiso 1 calc R . .
C11 C 0.2518(11) -0.6330(4) 0.1481(6) 0.0752(19) Uani 1 d . . .
H11A H 0.2558 -0.6123 0.0844 0.113 Uiso 1 calc R . .
H11B H 0.1236 -0.6478 0.1568 0.113 Uiso 1 calc R . .
H11C H 0.3124 -0.6907 0.1581 0.113 Uiso 1 calc R . .
C12 C 0.3448(14) -0.5829(6) 0.3207(5) 0.090(2) Uani 1 d . . .
H12A H 0.4083 -0.5307 0.3651 0.135 Uiso 1 calc R . .
H12B H 0.4051 -0.6405 0.3317 0.135 Uiso 1 calc R . .
H12C H 0.2164 -0.5972 0.3291 0.135 Uiso 1 calc R . .
N4 N 0.2088(6) 0.0812(3) 0.1353(3) 0.0432(9) Uani 1 d . . .
N5 N 0.7764(7) 0.2150(4) 0.3962(3) 0.0630(13) Uani 1 d . . .
N6 N 0.5402(8) 0.1681(5) 0.4730(4) 0.0730(15) Uani 1 d . . .
O3 O 0.8642(8) 0.2371(6) 0.3279(3) 0.110(2) Uani 1 d . . .
C13 C 0.3909(7) 0.0981(5) 0.1362(4) 0.0554(14) Uani 1 d . . .
H13 H 0.4340 0.0865 0.0796 0.066 Uiso 1 calc R . .
C14 C 0.5218(7) 0.1317(5) 0.2153(4) 0.0556(14) Uani 1 d . . .
H14 H 0.6488 0.1431 0.2115 0.067 Uiso 1 calc R . .
C15 C 0.4617(7) 0.1478(4) 0.2994(3) 0.0444(11) Uani 1 d . . .
C16 C 0.2714(8) 0.1340(4) 0.2986(4) 0.0532(13) Uani 1 d . . .
H16 H 0.2243 0.1465 0.3539 0.064 Uiso 1 calc R . .
C17 C 0.1520(7) 0.1016(4) 0.2162(4) 0.0523(13) Uani 1 d . . .
H17 H 0.0237 0.0935 0.2170 0.063 Uiso 1 calc R . .
C18 C 0.5903(7) 0.1780(4) 0.3901(4) 0.0477(12) Uani 1 d . . .
C19 C 0.7068(10) 0.1988(6) 0.5485(5) 0.079(2) Uani 1 d . . .
C20 C 0.8618(10) 0.2381(9) 0.4976(5) 0.111(4) Uani 1 d . . .
C21 C 0.661(2) 0.2588(18) 0.6196(11) 0.299(15) Uani 1 d . . .
H21A H 0.5608 0.2240 0.6466 0.448 Uiso 1 calc R . .
H21B H 0.6225 0.3175 0.5922 0.448 Uiso 1 calc R . .
H21C H 0.7690 0.2759 0.6686 0.448 Uiso 1 calc R . .
C22 C 0.777(3) 0.0980(13) 0.574(2) 0.50(3) Uani 1 d . . .
H22A H 0.8022 0.0662 0.5181 0.747 Uiso 1 calc R . .
H22B H 0.6817 0.0567 0.5998 0.747 Uiso 1 calc R . .
H22C H 0.8893 0.1094 0.6213 0.747 Uiso 1 calc R . .
C23 C 1.0546(13) 0.2396(11) 0.5210(6) 0.140(5) Uani 1 d . . .
H23A H 1.1145 0.2717 0.4726 0.210 Uiso 1 calc R . .
H23B H 1.0829 0.1735 0.5254 0.210 Uiso 1 calc R . .
H23C H 1.0997 0.2748 0.5813 0.210 Uiso 1 calc R . .
C24 C 0.858(2) 0.3619(8) 0.5072(9) 0.184(7) Uani 1 d . . .
H24A H 0.7314 0.3753 0.4915 0.276 Uiso 1 calc R . .
H24B H 0.9321 0.3943 0.4642 0.276 Uiso 1 calc R . .
H24C H 0.9096 0.3857 0.5715 0.276 Uiso 1 calc R . .
S1 S 0.2664(4) 0.0951(3) -0.26765(17) 0.1281(12) Uani 1 d . . .
N7 N 0.2367(6) 0.0338(3) -0.0889(3) 0.0454(10) Uani 1 d . . .
C25 C 0.2466(7) 0.0601(4) -0.1612(4) 0.0535(13) Uani 1 d . . .

loop_
_atom_site_aniso_label
_atom_site_aniso_U_11
_atom_site_aniso_U_22
_atom_site_aniso_U_33
_atom_site_aniso_U_23
_atom_site_aniso_U_13
_atom_site_aniso_U_12
Cd1 0.0304(3) 0.0346(3) 0.0360(3) 0.00359(18) 0.00102(18) 0.00428(17)
N1 0.036(2) 0.038(2) 0.052(2) 0.0063(17) 0.0068(18) 0.0043(16)
N2 0.044(2) 0.041(2) 0.067(3) 0.011(2) 0.010(2) 0.0105(19)
N3 0.066(3) 0.040(2) 0.066(3) 0.014(2) 0.016(2) 0.009(2)
O1 0.055(3) 0.072(3) 0.108(4) 0.026(3) 0.024(3) 0.020(2)
C1 0.033(2) 0.045(3) 0.086(4) 0.014(3) 0.006(3) 0.008(2)
C2 0.040(3) 0.044(3) 0.082(4) 0.018(3) 0.014(3) 0.002(2)
C3 0.037(2) 0.033(2) 0.049(3) 0.0033(19) 0.003(2) 0.0028(19)
C4 0.035(3) 0.046(3) 0.108(5) 0.022(3) 0.019(3) 0.008(2)
C5 0.044(3) 0.040(3) 0.104(5) 0.025(3) 0.027(3) 0.006(2)
C6 0.043(3) 0.034(2) 0.054(3) 0.004(2) 0.004(2) 0.005(2)
C7 0.061(3) 0.045(3) 0.065(4) 0.006(3) -0.003(3) 0.021(3)
C8 0.073(4) 0.040(3) 0.064(4) 0.017(3) 0.013(3) 0.011(3)
C9 0.085(5) 0.088(5) 0.080(5) 0.011(4) -0.024(4) 0.014(4)
C10 0.078(5) 0.062(4) 0.114(6) 0.017(4) 0.025(4) 0.030(4)
C11 0.082(5) 0.044(3) 0.098(5) 0.006(3) 0.009(4) 0.009(3)
C12 0.133(7) 0.071(5) 0.074(5) 0.026(4) 0.025(5) 0.026(5)
N4 0.038(2) 0.046(2) 0.043(2) -0.0043(18) 0.0032(17) 0.0025(17)
N5 0.051(3) 0.092(4) 0.037(2) -0.006(2) -0.005(2) -0.007(3)
N6 0.061(3) 0.108(5) 0.044(3) -0.012(3) 0.001(2) 0.004(3)
O3 0.077(3) 0.184(6) 0.049(3) 0.003(3) 0.000(2) -0.040(4)
C13 0.040(3) 0.081(4) 0.043(3) -0.014(3) 0.005(2) 0.006(3)
C14 0.035(3) 0.078(4) 0.051(3) -0.018(3) 0.000(2) 0.011(2)
C15 0.046(3) 0.042(3) 0.041(3) -0.005(2) -0.002(2) 0.009(2)
C16 0.049(3) 0.066(3) 0.041(3) -0.008(2) 0.011(2) -0.005(3)
C17 0.038(3) 0.063(3) 0.052(3) -0.005(3) 0.006(2) -0.002(2)
C18 0.048(3) 0.053(3) 0.040(3) -0.006(2) -0.001(2) 0.011(2)
C19 0.071(4) 0.112(6) 0.043(3) -0.008(3) -0.008(3) -0.006(4)
C20 0.056(4) 0.222(11) 0.037(3) -0.014(5) -0.009(3) -0.018(5)
C21 0.158(14) 0.53(4) 0.159(13) -0.205(19) 0.085(11) -0.143(18)
C22 0.49(4) 0.167(15) 0.60(4) 0.23(2) -0.47(4) -0.16(2)
C23 0.080(6) 0.261(15) 0.062(5) 0.017(7) -0.015(4) -0.007(8)
C24 0.28(2) 0.082(7) 0.154(11) -0.036(7) -0.054(12) 0.025(9)
S1 0.0923(16) 0.210(3) 0.0741(14) 0.0763(17) 0.0038(12) -0.0070(18)
N7 0.036(2) 0.053(3) 0.047(2) 0.005(2) 0.0079(18) 0.0031(18)
C25 0.030(2) 0.068(4) 0.060(3) 0.012(3) 0.001(2) 0.001(2)

loop_
_atom_type_symbol
_atom_type_description
_atom_type_scat_dispersion_real
_atom_type_scat_dispersion_imag
_atom_type_scat_source
C C 0.0033 0.0016 'International Tables Vol C Tables 4.2.6.8 and 6.1.1.4'
H H 0.0000 0.0000 'International Tables Vol C Tables 4.2.6.8 and 6.1.1.4'
N N 0.0061 0.0033 'International Tables Vol C Tables 4.2.6.8 and 6.1.1.4'
O O 0.0106 0.0060 'International Tables Vol C Tables 4.2.6.8 and 6.1.1.4'
S S 0.1246 0.1234 'International Tables Vol C Tables 4.2.6.8 and 6.1.1.4'
Cd Cd -0.8075 1.2024 'International Tables Vol C Tables 4.2.6.8 and 6.1.1.4'

loop_
_geom_angle_atom_site_label_1
_geom_angle_atom_site_label_2
_geom_angle_atom_site_label_3
_geom_angle
_geom_angle_site_symmetry_1
_geom_angle_site_symmetry_3
_geom_angle_publ_flag
N7 Cd1 N7 180.0 2 . ?
N7 Cd1 N1 90.03(15) 2 . ?
N7 Cd1 N1 89.97(15) . . ?
N7 Cd1 N1 89.97(15) 2 2 ?
N7 Cd1 N1 90.03(15) . 2 ?
N1 Cd1 N1 180.0 . 2 ?
N7 Cd1 N4 91.48(14) 2 . ?
N7 Cd1 N4 88.52(14) . . ?
N1 Cd1 N4 89.15(14) . . ?
N1 Cd1 N4 90.85(14) 2 . ?
N7 Cd1 N4 88.52(14) 2 2 ?
N7 Cd1 N4 91.48(14) . 2 ?
N1 Cd1 N4 90.85(14) . 2 ?
N1 Cd1 N4 89.15(14) 2 2 ?
N4 Cd1 N4 180.0 . 2 ?
C5 N1 C1 116.5(4) . . ?
C5 N1 Cd1 119.7(3) . . ?
C1 N1 Cd1 123.6(3) . . ?
O1 N2 C6 127.1(4) . . ?
O1 N2 C7 122.5(4) . . ?
C6 N2 C7 110.0(4) . . ?
C6 N3 C8 108.8(5) . . ?
N1 C1 C2 123.4(5) . . ?
C3 C2 C1 119.6(5) . . ?
C2 C3 C4 117.1(4) . . ?
C2 C3 C6 120.0(4) . . ?
C4 C3 C6 122.9(4) . . ?
C5 C4 C3 118.9(5) . . ?
N1 C5 C4 124.4(5) . . ?
N3 C6 N2 112.1(4) . . ?
N3 C6 C3 123.5(5) . . ?
N2 C6 C3 124.4(5) . . ?
N2 C7 C9 105.7(5) . . ?
N2 C7 C10 110.2(5) . . ?
C9 C7 C10 109.7(6) . . ?
N2 C7 C8 99.3(4) . . ?
C9 C7 C8 115.1(6) . . ?
C10 C7 C8 115.9(5) . . ?
N3 C8 C11 105.5(5) . . ?
N3 C8 C12 109.1(5) . . ?
C11 C8 C12 110.0(6) . . ?
N3 C8 C7 103.6(4) . . ?
C11 C8 C7 113.3(5) . . ?
C12 C8 C7 114.6(6) . . ?
C13 N4 C17 116.2(4) . . ?
C13 N4 Cd1 121.0(3) . . ?
C17 N4 Cd1 122.4(3) . . ?
O3 N5 C18 127.5(5) . . ?
O3 N5 C20 122.6(5) . . ?
C18 N5 C20 109.5(5) . . ?
C18 N6 C19 108.9(5) . . ?
N4 C13 C14 124.4(5) . . ?
C15 C14 C13 118.7(5) . . ?
C14 C15 C16 117.5(5) . . ?
C14 C15 C18 123.4(5) . . ?
C16 C15 C18 119.1(5) . . ?
C17 C16 C15 119.5(5) . . ?
N4 C17 C16 123.6(5) . . ?
N6 C18 N5 112.8(5) . . ?
N6 C18 C15 123.1(5) . . ?
N5 C18 C15 124.1(5) . . ?
C21 C19 N6 110.7(9) . . ?
C21 C19 C20 118.5(10) . . ?
N6 C19 C20 106.0(5) . . ?
C21 C19 C22 119.9(16) . . ?
N6 C19 C22 102.2(7) . . ?
C20 C19 C22 97.3(14) . . ?
C23 C20 N5 116.8(7) . . ?
C23 C20 C19 131.1(8) . . ?
N5 C20 C19 102.3(5) . . ?
C23 C20 C24 97.7(10) . . ?
N5 C20 C24 101.7(8) . . ?
C19 C20 C24 102.0(9) . . ?
C25 N7 Cd1 135.9(4) . . ?
N7 C25 S1 177.6(6) . . ?

loop_
_geom_bond_atom_site_label_1
_geom_bond_atom_site_label_2
_geom_bond_distance
_geom_bond_site_symmetry_2
_geom_bond_publ_flag
Cd1 N7 2.312(4) 2 ?
Cd1 N7 2.312(4) . ?
Cd1 N1 2.384(4) . ?
Cd1 N1 2.384(4) 2 ?
Cd1 N4 2.396(4) . ?
Cd1 N4 2.396(4) 2 ?
N1 C5 1.317(7) . ?
N1 C1 1.321(6) . ?
N2 O1 1.277(6) . ?
N2 C6 1.378(7) . ?
N2 C7 1.482(7) . ?
N3 C6 1.303(7) . ?
N3 C8 1.495(7) . ?
C1 C2 1.376(7) . ?
C2 C3 1.369(7) . ?
C3 C4 1.382(7) . ?
C3 C6 1.466(6) . ?
C4 C5 1.367(8) . ?
C7 C9 1.518(9) . ?
C7 C10 1.523(9) . ?
C7 C8 1.549(9) . ?
C8 C11 1.515(9) . ?
C8 C12 1.525(9) . ?
N4 C13 1.317(7) . ?
N4 C17 1.324(7) . ?
N5 O3 1.272(7) . ?
N5 C18 1.374(7) . ?
N5 C20 1.481(7) . ?
N6 C18 1.296(7) . ?
N6 C19 1.490(8) . ?
C13 C14 1.376(7) . ?
C14 C15 1.365(7) . ?
C15 C16 1.376(7) . ?
C15 C18 1.479(7) . ?
C16 C17 1.365(7) . ?
C19 C21 1.400(15) . ?
C19 C20 1.491(11) . ?
C19 C22 1.57(2) . ?
C20 C23 1.389(12) . ?
C20 C24 1.708(16) . ?
S1 C25 1.623(6) . ?
N7 C25 1.107(7) . ?
